data_7700772
loop_
_publ_author_name
'Baumeister, Jakob E.'
'Mitchell, Andrew W.'
'Kelley, Steven P.'
'Barnes, Charles L.'
'Jurisson, Silvia S.'

_publ_section_title
;
 Steric influence of salicylaldehyde-based Schiff base ligands on the
 formation of trans-[Re(PR<sub>3</sub>)<sub>2</sub>(Schiff
 base)]<sup>+</sup> complexes.
;
_journal_issue 34
_journal_name_full 'Dalton transactions (Cambridge, England : 2003)'
_journal_page_first 12943
_journal_page_last 12955
_journal_paper_doi 10.1039/c9dt02630d
_journal_volume 48
_journal_year 2019
_chemical_formula_moiety 'C46 H48 N2 O2 P2 Re, F6 P'
_chemical_formula_sum 'C48.33 H57.33 F6 N2 O4.33 P3 Re'
_chemical_formula_weight 1128.73
_space_group_crystal_system monoclinic
_space_group_IT_number 15
_space_group_name_Hall '-C 2yc'
_space_group_name_H-M_alt 'C 1 2/c 1'
_symmetry_space_group_name_Hall '-C 2yc'
_symmetry_space_group_name_H-M 'C 1 2/c 1'
_atom_sites_solution_hydrogens geom
_atom_sites_solution_primary dual
_atom_sites_solution_secondary difmap
_audit_creation_date 2019-07-27
_audit_creation_method
; 
Olex2 1.2 
(compiled 2018.05.29 svn.r3508 for OlexSys, GUI svn.r5506) 
;
_audit_update_record
;
2019-07-27 deposited with the CCDC.    2019-08-05 downloaded from the CCDC.
;
_cell_angle_alpha 90
_cell_angle_beta 130.2840(10)
_cell_angle_gamma 90
_cell_formula_units_Z 8
_cell_length_a 42.450(4)
_cell_length_b 10.1296(9)
_cell_length_c 30.348(3)
_cell_measurement_reflns_used 9005
_cell_measurement_temperature 100.0
_cell_measurement_theta_max 28.25
_cell_measurement_theta_min 2.43
_cell_volume 9954.9(16)
_computing_cell_refinement 'SAINT (Bruker, 1998)'
_computing_data_collection 'SMART (Bruker, 1998)'
_computing_data_reduction 'SAINT (Bruker, 1998)'
_computing_molecular_graphics 'ORTEP-III (Burnett & Johnson, 1996)'
_computing_publication_material 'CIFTAB (Sheldrick, 1997)'
_computing_structure_refinement 'SHELXL-97 (Sheldrick, 1997)'
_computing_structure_solution 'SHELXS-97 (Sheldrick, 1997)'
_diffrn_ambient_temperature 100.0
_diffrn_measured_fraction_theta_full 0.999
_diffrn_measured_fraction_theta_max 0.998
_diffrn_measurement_device_type 'Bruker APEX II area detector'
_diffrn_measurement_method 'omega and phi scans'
_diffrn_radiation_monochromator graphite
_diffrn_radiation_type MoK\a
_diffrn_radiation_wavelength 0.71073
_diffrn_reflns_av_R_equivalents 0.0417
_diffrn_reflns_av_unetI/netI 0.0163
_diffrn_reflns_Laue_measured_fraction_full 0.999
_diffrn_reflns_Laue_measured_fraction_max 0.998
_diffrn_reflns_limit_h_max 56
_diffrn_reflns_limit_h_min -56
_diffrn_reflns_limit_k_max 13
_diffrn_reflns_limit_k_min -13
_diffrn_reflns_limit_l_max 40
_diffrn_reflns_limit_l_min -40
_diffrn_reflns_number 220929
_diffrn_reflns_point_group_measured_fraction_full 0.999
_diffrn_reflns_point_group_measured_fraction_max 0.998
_diffrn_reflns_theta_full 25.242
_diffrn_reflns_theta_max 28.289
_diffrn_reflns_theta_min 2.435
_diffrn_source 'Sealed Source Mo with TRIUMPH optics'
_diffrn_standards_number 0
_exptl_absorpt_coefficient_mu 2.605
_exptl_absorpt_correction_T_max 0.88
_exptl_absorpt_correction_T_min 0.70
_exptl_absorpt_correction_type multi-scan
_exptl_absorpt_process_details
; 
SADABS-2016/2 (Bruker,2016/2) was used for absorption correction. 
wR2(int) was 0.0621 before and 0.0483 after correction. 
The Ratio of minimum to maximum transmission is 0.8049. 
The \l/2 correction factor is Not present. 
;
_exptl_crystal_colour red
_exptl_crystal_density_diffrn 1.506
_exptl_crystal_description Needle
_exptl_crystal_F_000 4560
_exptl_crystal_recrystallization_method 'Re-crystallisation from solvent: Methanol/Water'
_exptl_crystal_size_max 0.35
_exptl_crystal_size_mid 0.15
_exptl_crystal_size_min 0.05
_refine_diff_density_max 0.742
_refine_diff_density_min -0.638
_refine_diff_density_rms 0.067
_refine_ls_extinction_method none
_refine_ls_goodness_of_fit_ref 1.040
_refine_ls_hydrogen_treatment constr
_refine_ls_matrix_type full
_refine_ls_number_parameters 545
_refine_ls_number_reflns 12348
_refine_ls_number_restraints 0
_refine_ls_restrained_S_all 1.040
_refine_ls_R_factor_all 0.0260
_refine_ls_R_factor_gt 0.0196
_refine_ls_shift/su_max 0.005
_refine_ls_shift/su_mean 0.000
_refine_ls_structure_factor_coef Fsqd
_refine_ls_weighting_details 'w=1/[\s^2^(Fo^2^)+(0.0176P)^2^+19.8539P] where P=(Fo^2^+2Fc^2^)/3'
_refine_ls_weighting_scheme calc
_refine_ls_wR_factor_gt 0.0431
_refine_ls_wR_factor_ref 0.0452
_reflns_Friedel_coverage 0.000
_reflns_number_gt 10909
_reflns_number_total 12348
_reflns_threshold_expression 'I > 2\s(I)'
_cod_data_source_file c9dt02630d2.cif
_cod_data_source_block jeb288_sq
_cod_depositor_comments 'Adding full bibliography for 7700769--7700776.cif.'
_cod_original_cell_volume 9955.0(15)
_cod_database_code 7700772
_shelx_shelxl_version_number 2017/1
_shelx_space_group_comment
; 
The symmetry employed for this shelxl refinement is uniquely defined 
by the following loop, which should always be used as a source of 
symmetry information in preference to the above space-group names. 
They are only intended as comments. 
;
_shelx_estimated_absorpt_t_max 0.881
_shelx_estimated_absorpt_t_min 0.463
_olex2_refinement_description
; 
1. Fixed Uiso 
 At 1.2 times of: 
  All C(H) groups, All C(H,H) groups 
 At 1.5 times of: 
  All C(H,H,H) groups 
2.a Secondary CH2 refined with riding coordinates: 
 C8(H8A,H8B), C19(H19A,H19B), C33(H33A,H33B) 
2.b Aromatic/amide H refined with riding coordinates: 
 C2(H2), C3(H3), C4(H4), C5(H5), C7(H7), C10(H10), C12(H12), C13(H13), 
 C14(H14), C15(H15), C22(H22), C23(H23), C24(H24), C25(H25), C26(H26), C28(H28), 
  C29(H29), C30(H30), C31(H31), C32(H32), C36(H36), C37(H37), C38(H38), 
 C39(H39), C40(H40), C42(H42), C43(H43), C44(H44), C45(H45), C46(H46) 
2.c Idealised Me refined as rotating group: 
 C17(H17A,H17B,H17C), C18(H18A,H18B,H18C), C20(H20A,H20B,H20C), C34(H34A,H34B, 
 H34C) 
;
_olex2_submission_special_instructions 'No special instructions were received'

loop_
_space_group_symop_operation_xyz
'x, y, z'
'-x, y, -z+1/2'
'x+1/2, y+1/2, z'
'-x+1/2, y+1/2, -z+1/2'
'-x, -y, -z'
'x, -y, z-1/2'
'-x+1/2, -y+1/2, -z'
'x+1/2, -y+1/2, z-1/2'

loop_
_atom_site_label
_atom_site_type_symbol
_atom_site_fract_x
_atom_site_fract_y
_atom_site_fract_z
_atom_site_U_iso_or_equiv
_atom_site_adp_type
_atom_site_occupancy
_atom_site_site_symmetry_order
_atom_site_calc_flag
_atom_site_refinement_flags_posn
Re1 Re 0.37793(2) 0.46207(2) 0.75608(2) 0.01549(2) Uani 1 1 d .
P1 P 0.42337(2) 0.64254(5) 0.82208(2) 0.02307(11) Uani 1 1 d .
F1 F 0.20419(6) 0.51430(16) 0.61035(7) 0.0545(4) Uani 1 1 d .
O1 O 0.38961(4) 0.52701(13) 0.70490(6) 0.0213(3) Uani 1 1 d .
N1 N 0.32777(5) 0.58210(15) 0.71259(7) 0.0169(3) Uani 1 1 d .
C1 C 0.36637(6) 0.60316(19) 0.65825(8) 0.0213(4) Uani 1 1 d .
P2 P 0.34332(2) 0.27790(5) 0.68495(2) 0.01695(9) Uani 1 1 d .
F2 F 0.15152(6) 0.59677(18) 0.52394(7) 0.0662(5) Uani 1 1 d .
O2 O 0.42486(4) 0.33404(13) 0.80589(6) 0.0199(3) Uani 1 1 d .
N2 N 0.35854(5) 0.42112(15) 0.80134(7) 0.0174(3) Uani 1 1 d .
C2 C 0.38090(7) 0.6298(2) 0.62873(9) 0.0279(4) Uani 1 1 d .
H2 H 0.406905 0.595766 0.643259 0.034 Uiso 1 1 calc R
P3 P 0.17837(2) 0.64809(5) 0.58834(2) 0.02592(11) Uani 1 1 d .
F3 F 0.15247(5) 0.78254(15) 0.56641(7) 0.0483(4) Uani 1 1 d .
C3 C 0.35802(7) 0.7047(2) 0.57894(10) 0.0319(5) Uani 1 1 d .
H3 H 0.368380 0.720976 0.559534 0.038 Uiso 1 1 calc R
F4 F 0.20705(5) 0.70404(19) 0.65253(6) 0.0619(5) Uani 1 1 d .
C4 C 0.31979(7) 0.7569(2) 0.55671(9) 0.0295(5) Uani 1 1 d .
H4 H 0.303912 0.806864 0.521981 0.035 Uiso 1 1 calc R
F5 F 0.20933(5) 0.71243(18) 0.58122(8) 0.0597(5) Uani 1 1 d .
C5 C 0.30553(6) 0.73518(19) 0.58564(9) 0.0248(4) Uani 1 1 d .
H5 H 0.279719 0.771771 0.570777 0.030 Uiso 1 1 calc R
F6 F 0.14851(7) 0.5863(2) 0.59624(11) 0.0846(7) Uani 1 1 d .
C6 C 0.32818(6) 0.65961(18) 0.63717(8) 0.0200(4) Uani 1 1 d .
C7 C 0.31146(6) 0.64954(17) 0.66563(8) 0.0193(4) Uani 1 1 d .
H7 H 0.286515 0.695641 0.648967 0.023 Uiso 1 1 calc R
C8 C 0.31120(6) 0.60232(18) 0.74236(8) 0.0201(4) Uani 1 1 d .
H8A H 0.281288 0.621612 0.713350 0.024 Uiso 1 1 calc R
H8B H 0.324903 0.679759 0.768254 0.024 Uiso 1 1 calc R
C9 C 0.31775(6) 0.48147(18) 0.77789(8) 0.0188(4) Uani 1 1 d .
C10 C 0.37777(6) 0.34702(18) 0.84729(8) 0.0204(4) Uani 1 1 d .
H10 H 0.365267 0.337181 0.864099 0.024 Uiso 1 1 calc R
C11 C 0.41613(6) 0.27891(18) 0.87483(8) 0.0204(4) Uani 1 1 d .
C12 C 0.43267(7) 0.2097(2) 0.92638(9) 0.0259(4) Uani 1 1 d .
H12 H 0.417769 0.208470 0.939866 0.031 Uiso 1 1 calc R
C13 C 0.46976(7) 0.1445(2) 0.95723(9) 0.0288(5) Uani 1 1 d .
H13 H 0.480490 0.099512 0.991897 0.035 Uiso 1 1 calc R
C14 C 0.49161(6) 0.14486(19) 0.93731(9) 0.0272(4) Uani 1 1 d .
H14 H 0.517304 0.099957 0.958717 0.033 Uiso 1 1 calc R
C15 C 0.47638(6) 0.20949(19) 0.88697(8) 0.0235(4) Uani 1 1 d .
H15 H 0.491579 0.208400 0.873936 0.028 Uiso 1 1 calc R
C16 C 0.43838(6) 0.27715(18) 0.85476(8) 0.0194(4) Uani 1 1 d .
C17 C 0.28350(6) 0.37958(19) 0.73998(8) 0.0208(4) Uani 1 1 d .
H17A H 0.282932 0.352701 0.708443 0.031 Uiso 1 1 calc GR
H17B H 0.256836 0.418507 0.723867 0.031 Uiso 1 1 calc GR
H17C H 0.288803 0.302247 0.763331 0.031 Uiso 1 1 calc GR
C18 C 0.31795(6) 0.5291(2) 0.82603(9) 0.0245(4) Uani 1 1 d .
H18A H 0.317272 0.452745 0.845222 0.037 Uiso 1 1 calc GR
H18B H 0.293647 0.584550 0.809372 0.037 Uiso 1 1 calc GR
H18C H 0.343050 0.580574 0.854265 0.037 Uiso 1 1 calc GR
C19 C 0.40948(7) 0.7968(2) 0.78175(10) 0.0360(6) Uani 1 1 d .
H19A H 0.408104 0.779513 0.748437 0.043 Uiso 1 1 calc R
H19B H 0.381416 0.822426 0.766089 0.043 Uiso 1 1 calc R
C20 C 0.43820(9) 0.9140(2) 0.81520(13) 0.0560(9) Uani 1 1 d .
H20A H 0.440902 0.930540 0.849336 0.084 Uiso 1 1 calc GR
H20B H 0.426721 0.992454 0.790415 0.084 Uiso 1 1 calc GR
H20C H 0.465428 0.894403 0.827354 0.084 Uiso 1 1 calc GR
C21 C 0.42345(6) 0.6770(2) 0.88098(9) 0.0278(5) Uani 1 1 d .
C22 C 0.40198(7) 0.7827(2) 0.88027(11) 0.0407(6) Uani 1 1 d .
H22 H 0.388763 0.845569 0.849853 0.049 Uiso 1 1 calc R
C23 C 0.39987(8) 0.7963(3) 0.92402(13) 0.0516(8) Uani 1 1 d .
H23 H 0.385146 0.868346 0.923153 0.062 Uiso 1 1 calc R
C24 C 0.41887(8) 0.7065(3) 0.96833(12) 0.0515(7) Uani 1 1 d .
H24 H 0.417013 0.715911 0.997726 0.062 Uiso 1 1 calc R
C25 C 0.44074(8) 0.6022(3) 0.97016(11) 0.0405(6) Uani 1 1 d .
H25 H 0.454286 0.540785 1.001135 0.049 Uiso 1 1 calc R
C26 C 0.44285(7) 0.5875(2) 0.92680(9) 0.0295(5) Uani 1 1 d .
H26 H 0.457757 0.515320 0.928201 0.035 Uiso 1 1 calc R
C27 C 0.47794(6) 0.6164(2) 0.85878(9) 0.0263(4) Uani 1 1 d .
C28 C 0.50891(7) 0.6792(3) 0.91068(10) 0.0382(6) Uani 1 1 d .
H28 H 0.501843 0.739330 0.927082 0.046 Uiso 1 1 calc R
C29 C 0.55035(8) 0.6540(3) 0.93871(11) 0.0450(6) Uani 1 1 d .
H29 H 0.571401 0.698042 0.973834 0.054 Uiso 1 1 calc R
C30 C 0.56079(8) 0.5654(3) 0.91561(12) 0.0423(6) Uani 1 1 d .
H30 H 0.588999 0.545377 0.935706 0.051 Uiso 1 1 calc R
C31 C 0.53041(8) 0.5059(3) 0.86344(13) 0.0450(7) Uani 1 1 d .
H31 H 0.537753 0.446855 0.847054 0.054 Uiso 1 1 calc R
C32 C 0.48902(7) 0.5317(2) 0.83459(11) 0.0359(5) Uani 1 1 d .
H32 H 0.468210 0.491381 0.798270 0.043 Uiso 1 1 calc R
C33 C 0.38283(6) 0.1933(2) 0.68806(9) 0.0233(4) Uani 1 1 d .
H33A H 0.393962 0.256752 0.676353 0.028 Uiso 1 1 calc R
H33B H 0.405769 0.168728 0.728747 0.028 Uiso 1 1 calc R
C34 C 0.36911(7) 0.0692(2) 0.65090(10) 0.0311(5) Uani 1 1 d .
H34A H 0.358058 0.004808 0.661919 0.047 Uiso 1 1 calc GR
H34B H 0.392823 0.030818 0.656903 0.047 Uiso 1 1 calc GR
H34C H 0.347675 0.092517 0.610091 0.047 Uiso 1 1 calc GR
C35 C 0.31804(6) 0.14489(17) 0.69231(8) 0.0180(4) Uani 1 1 d .
C36 C 0.28136(6) 0.08633(19) 0.64444(9) 0.0230(4) Uani 1 1 d .
H36 H 0.269250 0.114110 0.606520 0.028 Uiso 1 1 calc R
C37 C 0.26265(7) -0.0124(2) 0.65229(10) 0.0279(5) Uani 1 1 d .
H37 H 0.237974 -0.052678 0.619691 0.033 Uiso 1 1 calc R
C38 C 0.27980(7) -0.05213(19) 0.70739(10) 0.0276(4) Uani 1 1 d .
H38 H 0.266553 -0.118149 0.712576 0.033 Uiso 1 1 calc R
C39 C 0.31618(7) 0.00414(19) 0.75489(10) 0.0255(4) Uani 1 1 d .
H39 H 0.328027 -0.023571 0.792704 0.031 Uiso 1 1 calc R
C40 C 0.33554(6) 0.10162(19) 0.74734(9) 0.0217(4) Uani 1 1 d .
H40 H 0.360866 0.138666 0.780067 0.026 Uiso 1 1 calc R
C41 C 0.30502(6) 0.33787(18) 0.61142(8) 0.0185(4) Uani 1 1 d .
C42 C 0.26674(6) 0.38127(18) 0.59237(8) 0.0208(4) Uani 1 1 d .
H42 H 0.260187 0.372132 0.616809 0.025 Uiso 1 1 calc R
C43 C 0.23824(6) 0.43751(19) 0.53817(9) 0.0241(4) Uani 1 1 d .
H43 H 0.212157 0.465759 0.525360 0.029 Uiso 1 1 calc R
C44 C 0.24792(7) 0.4524(2) 0.50273(9) 0.0274(4) Uani 1 1 d .
H44 H 0.228395 0.490651 0.465502 0.033 Uiso 1 1 calc R
C45 C 0.28583(7) 0.4118(2) 0.52142(9) 0.0286(5) Uani 1 1 d .
H45 H 0.292395 0.423208 0.497086 0.034 Uiso 1 1 calc R
C46 C 0.31449(7) 0.3545(2) 0.57545(9) 0.0244(4) Uani 1 1 d .
H46 H 0.340516 0.326705 0.587947 0.029 Uiso 1 1 calc R

loop_
_atom_site_aniso_label
_atom_site_aniso_U_11
_atom_site_aniso_U_22
_atom_site_aniso_U_33
_atom_site_aniso_U_23
_atom_site_aniso_U_13
_atom_site_aniso_U_12
Re1 0.01461(4) 0.01313(3) 0.01342(4) 0.00289(3) 0.00668(3) 0.00082(3)
P1 0.0180(2) 0.0150(2) 0.0208(2) 0.00019(18) 0.0056(2) -0.00082(18)
F1 0.0740(12) 0.0464(9) 0.0458(9) 0.0177(7) 0.0401(9) 0.0334(8)
O1 0.0183(7) 0.0208(7) 0.0208(7) 0.0076(5) 0.0109(6) 0.0020(5)
N1 0.0147(7) 0.0135(7) 0.0161(7) 0.0018(6) 0.0070(6) 0.0010(6)
C1 0.0209(10) 0.0180(9) 0.0177(9) 0.0043(7) 0.0093(8) -0.0016(7)
P2 0.0176(2) 0.0155(2) 0.0159(2) 0.00028(17) 0.00995(19) -0.00054(17)
F2 0.0640(11) 0.0524(10) 0.0297(8) -0.0103(7) 0.0066(8) -0.0017(9)
O2 0.0184(7) 0.0187(6) 0.0174(6) 0.0054(5) 0.0093(6) 0.0039(5)
N2 0.0175(8) 0.0154(7) 0.0154(7) 0.0004(6) 0.0089(7) 0.0003(6)
C2 0.0263(11) 0.0289(10) 0.0298(11) 0.0107(9) 0.0187(10) 0.0036(9)
P3 0.0216(3) 0.0270(3) 0.0231(3) 0.0000(2) 0.0117(2) 0.0012(2)
F3 0.0436(9) 0.0358(8) 0.0495(9) 0.0068(7) 0.0229(8) 0.0140(7)
C3 0.0373(12) 0.0311(11) 0.0322(12) 0.0115(9) 0.0247(11) 0.0029(10)
F4 0.0557(10) 0.0774(12) 0.0310(8) -0.0120(8) 0.0183(8) 0.0160(9)
C4 0.0342(12) 0.0257(10) 0.0249(11) 0.0120(8) 0.0175(10) 0.0052(9)
F5 0.0594(11) 0.0605(11) 0.0827(13) -0.0146(10) 0.0565(10) -0.0160(9)
C5 0.0236(10) 0.0206(9) 0.0211(10) 0.0065(8) 0.0103(9) 0.0034(8)
F6 0.0870(14) 0.0595(11) 0.160(2) 0.0186(13) 0.1036(16) -0.0004(11)
C6 0.0207(9) 0.0156(8) 0.0171(9) 0.0033(7) 0.0092(8) -0.0009(7)
C7 0.0169(9) 0.0139(8) 0.0169(9) 0.0026(7) 0.0063(8) 0.0007(7)
C8 0.0212(9) 0.0176(8) 0.0191(9) 0.0028(7) 0.0119(8) 0.0041(7)
C9 0.0192(9) 0.0182(9) 0.0169(9) 0.0026(7) 0.0107(8) 0.0039(7)
C10 0.0247(10) 0.0187(9) 0.0167(9) 0.0011(7) 0.0128(8) 0.0002(7)
C11 0.0227(10) 0.0148(8) 0.0163(9) 0.0031(7) 0.0092(8) 0.0010(7)
C12 0.0313(11) 0.0221(9) 0.0208(10) 0.0057(8) 0.0153(9) 0.0035(8)
C13 0.0326(12) 0.0222(10) 0.0193(10) 0.0079(8) 0.0112(9) 0.0056(9)
C14 0.0221(10) 0.0185(9) 0.0217(10) 0.0044(8) 0.0055(9) 0.0030(8)
C15 0.0182(9) 0.0186(9) 0.0222(10) 0.0020(8) 0.0079(8) -0.0001(7)
C16 0.0183(9) 0.0137(8) 0.0150(8) 0.0018(7) 0.0057(8) -0.0009(7)
C17 0.0183(9) 0.0225(9) 0.0203(9) 0.0011(7) 0.0119(8) 0.0014(7)
C18 0.0261(10) 0.0250(10) 0.0210(9) 0.0004(8) 0.0145(9) 0.0042(8)
C19 0.0305(12) 0.0189(10) 0.0336(12) 0.0063(9) 0.0094(10) -0.0027(9)
C20 0.0444(16) 0.0204(11) 0.0557(17) 0.0043(11) 0.0109(14) -0.0090(11)
C21 0.0171(10) 0.0229(10) 0.0262(11) -0.0095(8) 0.0063(9) -0.0029(8)
C22 0.0247(11) 0.0323(12) 0.0374(13) -0.0130(10) 0.0077(10) 0.0034(9)
C23 0.0314(13) 0.0521(16) 0.0546(17) -0.0305(14) 0.0203(13) 0.0006(12)
C24 0.0374(14) 0.070(2) 0.0406(15) -0.0270(15) 0.0223(13) -0.0071(14)
C25 0.0350(13) 0.0489(15) 0.0309(12) -0.0125(11) 0.0184(11) -0.0084(11)
C26 0.0226(10) 0.0290(10) 0.0275(11) -0.0077(9) 0.0120(9) -0.0036(8)
C27 0.0198(10) 0.0236(10) 0.0258(10) 0.0021(8) 0.0104(9) -0.0027(8)
C28 0.0243(11) 0.0443(14) 0.0311(12) -0.0078(10) 0.0112(10) -0.0014(10)
C29 0.0237(12) 0.0632(18) 0.0293(13) -0.0022(12) 0.0087(11) -0.0047(12)
C30 0.0254(12) 0.0497(15) 0.0494(15) 0.0084(12) 0.0231(12) 0.0018(11)
C31 0.0383(14) 0.0415(14) 0.0680(19) -0.0100(13) 0.0402(15) -0.0087(11)
C32 0.0308(12) 0.0356(12) 0.0436(14) -0.0078(11) 0.0250(11) -0.0114(10)
C33 0.0213(10) 0.0231(9) 0.0266(10) -0.0002(8) 0.0159(9) 0.0017(8)
C34 0.0318(12) 0.0261(10) 0.0402(13) -0.0062(9) 0.0254(11) 0.0013(9)
C35 0.0219(9) 0.0128(8) 0.0215(9) -0.0009(7) 0.0149(8) 0.0009(7)
C36 0.0264(10) 0.0189(9) 0.0239(10) -0.0033(7) 0.0164(9) -0.0018(8)
C37 0.0240(10) 0.0201(9) 0.0377(12) -0.0035(8) 0.0192(10) -0.0034(8)
C38 0.0302(11) 0.0165(9) 0.0473(13) 0.0070(9) 0.0300(11) 0.0048(8)
C39 0.0304(11) 0.0193(9) 0.0317(11) 0.0097(8) 0.0223(10) 0.0080(8)
C40 0.0230(10) 0.0175(9) 0.0223(10) 0.0023(7) 0.0136(8) 0.0022(7)
C41 0.0219(9) 0.0160(8) 0.0143(8) -0.0016(7) 0.0102(8) -0.0028(7)
C42 0.0244(10) 0.0182(8) 0.0175(9) -0.0021(7) 0.0126(8) -0.0015(7)
C43 0.0240(10) 0.0212(9) 0.0198(9) -0.0017(7) 0.0108(8) 0.0006(8)
C44 0.0343(11) 0.0241(10) 0.0148(9) 0.0004(8) 0.0118(9) -0.0003(9)
C45 0.0383(12) 0.0304(11) 0.0215(10) -0.0007(8) 0.0213(10) -0.0019(9)
C46 0.0272(11) 0.0249(10) 0.0225(10) -0.0020(8) 0.0167(9) -0.0020(8)

loop_
_atom_type_symbol
_atom_type_description
_atom_type_scat_dispersion_real
_atom_type_scat_dispersion_imag
_atom_type_scat_source
C C 0.0033 0.0016 'International Tables Vol C Tables 4.2.6.8 and 6.1.1.4'
H H 0.0000 0.0000 'International Tables Vol C Tables 4.2.6.8 and 6.1.1.4'
F F 0.0171 0.0103 'International Tables Vol C Tables 4.2.6.8 and 6.1.1.4'
N N 0.0061 0.0033 'International Tables Vol C Tables 4.2.6.8 and 6.1.1.4'
O O 0.0106 0.0060 'International Tables Vol C Tables 4.2.6.8 and 6.1.1.4'
P P 0.1023 0.0942 'International Tables Vol C Tables 4.2.6.8 and 6.1.1.4'
Re Re -1.0185 7.2310 'International Tables Vol C Tables 4.2.6.8 and 6.1.1.4'

loop_
_geom_angle_atom_site_label_1
_geom_angle_atom_site_label_2
_geom_angle_atom_site_label_3
_geom_angle
P1 Re1 P2 166.703(18)
O1 Re1 P1 86.05(4)
O1 Re1 N1 88.91(6)
O1 Re1 P2 83.00(4)
O1 Re1 N2 170.17(6)
N1 Re1 P1 91.43(5)
N1 Re1 P2 95.87(5)
N1 Re1 N2 81.36(6)
O2 Re1 P1 89.60(4)
O2 Re1 O1 99.88(5)
O2 Re1 N1 171.20(6)
O2 Re1 P2 84.89(4)
O2 Re1 N2 89.86(6)
N2 Re1 P1 92.75(5)
N2 Re1 P2 99.31(5)
C19 P1 Re1 110.19(8)
C21 P1 Re1 116.36(7)
C21 P1 C19 106.73(11)
C21 P1 C27 103.44(10)
C27 P1 Re1 113.93(7)
C27 P1 C19 105.33(11)
C1 O1 Re1 128.71(12)
C7 N1 Re1 128.06(14)
C7 N1 C8 118.06(16)
C8 N1 Re1 113.60(11)
O1 C1 C2 117.49(18)
O1 C1 C6 123.89(18)
C2 C1 C6 118.61(17)
C33 P2 Re1 107.38(7)
C35 P2 Re1 120.76(6)
C35 P2 C33 103.87(9)
C41 P2 Re1 111.85(6)
C41 P2 C33 106.40(9)
C41 P2 C35 105.50(9)
C16 O2 Re1 128.54(12)
C9 N2 Re1 115.90(11)
C10 N2 Re1 126.02(14)
C10 N2 C9 118.08(16)
C1 C2 H2 119.5
C3 C2 C1 121.1(2)
C3 C2 H2 119.5
F1 P3 F3 179.83(9)
F1 P3 F5 90.04(10)
F2 P3 F1 89.39(9)
F2 P3 F3 90.76(9)
F2 P3 F4 176.60(12)
F2 P3 F5 88.03(11)
F3 P3 F5 90.04(10)
F4 P3 F1 90.88(9)
F4 P3 F3 88.98(9)
F4 P3 F5 88.58(10)
F6 P3 F1 90.09(10)
F6 P3 F2 92.86(13)
F6 P3 F3 89.84(10)
F6 P3 F4 90.52(12)
F6 P3 F5 179.09(12)
C2 C3 H3 119.6
C2 C3 C4 120.8(2)
C4 C3 H3 119.6
C3 C4 H4 120.4
C5 C4 C3 119.12(19)
C5 C4 H4 120.4
C4 C5 H5 119.0
C4 C5 C6 121.9(2)
C6 C5 H5 119.0
C1 C6 C7 124.40(17)
C5 C6 C1 118.41(18)
C5 C6 C7 117.14(18)
N1 C7 C6 125.18(18)
N1 C7 H7 117.4
C6 C7 H7 117.4
N1 C8 H8A 109.2
N1 C8 H8B 109.2
N1 C8 C9 112.23(15)
H8A C8 H8B 107.9
C9 C8 H8A 109.2
C9 C8 H8B 109.2
N2 C9 C8 106.61(15)
N2 C9 C17 108.88(15)
N2 C9 C18 112.32(15)
C8 C9 C18 107.78(15)
C17 C9 C8 110.97(15)
C17 C9 C18 110.24(16)
N2 C10 H10 117.0
N2 C10 C11 126.05(18)
C11 C10 H10 117.0
C12 C11 C10 116.46(18)
C16 C11 C10 125.13(17)
C16 C11 C12 118.40(18)
C11 C12 H12 119.3
C13 C12 C11 121.4(2)
C13 C12 H12 119.3
C12 C13 H13 120.2
C12 C13 C14 119.56(19)
C14 C13 H13 120.2
C13 C14 H14 119.5
C15 C14 C13 120.92(19)
C15 C14 H14 119.5
C14 C15 H15 119.8
C14 C15 C16 120.3(2)
C16 C15 H15 119.8
O2 C16 C11 123.23(17)
O2 C16 C15 117.41(18)
C15 C16 C11 119.34(17)
C9 C17 H17A 109.5
C9 C17 H17B 109.5
C9 C17 H17C 109.5
H17A C17 H17B 109.5
H17A C17 H17C 109.5
H17B C17 H17C 109.5
C9 C18 H18A 109.5
C9 C18 H18B 109.5
C9 C18 H18C 109.5
H18A C18 H18B 109.5
H18A C18 H18C 109.5
H18B C18 H18C 109.5
P1 C19 H19A 108.2
P1 C19 H19B 108.2
H19A C19 H19B 107.3
C20 C19 P1 116.49(17)
C20 C19 H19A 108.2
C20 C19 H19B 108.2
C19 C20 H20A 109.5
C19 C20 H20B 109.5
C19 C20 H20C 109.5
H20A C20 H20B 109.5
H20A C20 H20C 109.5
H20B C20 H20C 109.5
C22 C21 P1 123.04(19)
C22 C21 C26 118.1(2)
C26 C21 P1 118.60(16)
C21 C22 H22 119.9
C23 C22 C21 120.3(3)
C23 C22 H22 119.9
C22 C23 H23 119.7
C24 C23 C22 120.6(2)
C24 C23 H23 119.7
C23 C24 H24 120.0
C23 C24 C25 120.0(3)
C25 C24 H24 120.0
C24 C25 H25 120.1
C24 C25 C26 119.9(3)
C26 C25 H25 120.1
C21 C26 H26 119.4
C25 C26 C21 121.2(2)
C25 C26 H26 119.4
C28 C27 P1 121.45(18)
C28 C27 C32 118.9(2)
C32 C27 P1 119.62(16)
C27 C28 H28 119.9
C27 C28 C29 120.2(2)
C29 C28 H28 119.9
C28 C29 H29 119.9
C30 C29 C28 120.2(2)
C30 C29 H29 119.9
C29 C30 H30 120.0
C31 C30 C29 120.0(2)
C31 C30 H30 120.0
C30 C31 H31 119.8
C30 C31 C32 120.3(3)
C32 C31 H31 119.8
C27 C32 H32 119.9
C31 C32 C27 120.2(2)
C31 C32 H32 119.9
P2 C33 H33A 108.1
P2 C33 H33B 108.1
H33A C33 H33B 107.3
C34 C33 P2 116.57(15)
C34 C33 H33A 108.2
C34 C33 H33B 108.2
C33 C34 H34A 109.5
C33 C34 H34B 109.5
C33 C34 H34C 109.5
H34A C34 H34B 109.5
H34A C34 H34C 109.5
H34B C34 H34C 109.5
C36 C35 P2 122.23(15)
C40 C35 P2 118.74(15)
C40 C35 C36 119.03(18)
C35 C36 H36 119.9
C37 C36 C35 120.13(19)
C37 C36 H36 119.9
C36 C37 H37 119.9
C38 C37 C36 120.3(2)
C38 C37 H37 119.9
C37 C38 H38 120.0
C39 C38 C37 120.03(19)
C39 C38 H38 120.0
C38 C39 H39 120.0
C38 C39 C40 120.0(2)
C40 C39 H39 120.0
C35 C40 C39 120.47(19)
C35 C40 H40 119.8
C39 C40 H40 119.8
C42 C41 P2 119.41(14)
C46 C41 P2 121.29(15)
C46 C41 C42 118.95(18)
C41 C42 H42 119.7
C43 C42 C41 120.62(18)
C43 C42 H42 119.7
C42 C43 H43 120.1
C44 C43 C42 119.8(2)
C44 C43 H43 120.1
C43 C44 H44 120.0
C45 C44 C43 120.09(19)
C45 C44 H44 120.0
C44 C45 H45 119.7
C44 C45 C46 120.6(2)
C46 C45 H45 119.7
C41 C46 H46 120.0
C45 C46 C41 119.9(2)
C45 C46 H46 120.0

loop_
_geom_bond_atom_site_label_1
_geom_bond_atom_site_label_2
_geom_bond_distance
Re1 P1 2.4654(5)
Re1 O1 2.0213(13)
Re1 N1 2.0299(15)
Re1 P2 2.4895(5)
Re1 O2 2.0104(13)
Re1 N2 2.0490(16)
P1 C19 1.832(2)
P1 C21 1.819(2)
P1 C27 1.827(2)
F1 P3 1.5928(15)
O1 C1 1.329(2)
N1 C7 1.304(2)
N1 C8 1.474(2)
C1 C2 1.404(3)
C1 C6 1.422(3)
P2 C33 1.831(2)
P2 C35 1.8239(19)
P2 C41 1.8167(19)
F2 P3 1.5839(16)
O2 C16 1.327(2)
N2 C9 1.512(2)
N2 C10 1.305(2)
C2 H2 0.9500
C2 C3 1.380(3)
P3 F3 1.6002(15)
P3 F4 1.5911(16)
P3 F5 1.6019(17)
P3 F6 1.5648(17)
C3 H3 0.9500
C3 C4 1.397(3)
C4 H4 0.9500
C4 C5 1.368(3)
C5 H5 0.9500
C5 C6 1.418(3)
C6 C7 1.433(3)
C7 H7 0.9500
C8 H8A 0.9900
C8 H8B 0.9900
C8 C9 1.533(3)
C9 C17 1.530(3)
C9 C18 1.534(3)
C10 H10 0.9500
C10 C11 1.437(3)
C11 C12 1.418(3)
C11 C16 1.417(3)
C12 H12 0.9500
C12 C13 1.373(3)
C13 H13 0.9500
C13 C14 1.397(3)
C14 H14 0.9500
C14 C15 1.380(3)
C15 H15 0.9500
C15 C16 1.410(3)
C17 H17A 0.9800
C17 H17B 0.9800
C17 H17C 0.9800
C18 H18A 0.9800
C18 H18B 0.9800
C18 H18C 0.9800
C19 H19A 0.9900
C19 H19B 0.9900
C19 C20 1.525(3)
C20 H20A 0.9800
C20 H20B 0.9800
C20 H20C 0.9800
C21 C22 1.397(3)
C21 C26 1.397(3)
C22 H22 0.9500
C22 C23 1.394(4)
C23 H23 0.9500
C23 C24 1.373(4)
C24 H24 0.9500
C24 C25 1.383(4)
C25 H25 0.9500
C25 C26 1.383(3)
C26 H26 0.9500
C27 C28 1.391(3)
C27 C32 1.394(3)
C28 H28 0.9500
C28 C29 1.396(3)
C29 H29 0.9500
C29 C30 1.376(4)
C30 H30 0.9500
C30 C31 1.376(4)
C31 H31 0.9500
C31 C32 1.390(3)
C32 H32 0.9500
C33 H33A 0.9900
C33 H33B 0.9900
C33 C34 1.530(3)
C34 H34A 0.9800
C34 H34B 0.9800
C34 H34C 0.9800
C35 C36 1.401(3)
C35 C40 1.389(3)
C36 H36 0.9500
C36 C37 1.390(3)
C37 H37 0.9500
C37 C38 1.383(3)
C38 H38 0.9500
C38 C39 1.382(3)
C39 H39 0.9500
C39 C40 1.395(3)
C40 H40 0.9500
C41 C42 1.398(3)
C41 C46 1.396(3)
C42 H42 0.9500
C42 C43 1.386(3)
C43 H43 0.9500
C43 C44 1.385(3)
C44 H44 0.9500
C44 C45 1.379(3)
C45 H45 0.9500
C45 C46 1.388(3)
C46 H46 0.9500

loop_
_geom_torsion_atom_site_label_1
_geom_torsion_atom_site_label_2
_geom_torsion_atom_site_label_3
_geom_torsion_atom_site_label_4
_geom_torsion
Re1 P1 C19 C20 -172.5(2)
Re1 P1 C21 C22 -101.80(19)
Re1 P1 C21 C26 72.47(18)
Re1 P1 C27 C28 -156.88(17)
Re1 P1 C27 C32 22.9(2)
Re1 O1 C1 C2 -177.39(14)
Re1 O1 C1 C6 3.3(3)
Re1 N1 C7 C6 -5.0(3)
Re1 N1 C8 C9 -31.41(19)
Re1 P2 C33 C34 175.53(14)
Re1 P2 C35 C36 143.07(14)
Re1 P2 C35 C40 -36.07(17)
Re1 P2 C41 C42 -76.90(15)
Re1 P2 C41 C46 96.31(16)
Re1 O2 C16 C11 12.7(3)
Re1 O2 C16 C15 -168.86(13)
Re1 N2 C9 C8 -23.74(18)
Re1 N2 C9 C17 96.03(15)
Re1 N2 C9 C18 -141.57(13)
Re1 N2 C10 C11 -0.5(3)
P1 C21 C22 C23 173.59(19)
P1 C21 C26 C25 -174.15(18)
P1 C27 C28 C29 177.9(2)
P1 C27 C32 C31 -176.8(2)
O1 C1 C2 C3 178.0(2)
O1 C1 C6 C5 -177.69(18)
O1 C1 C6 C7 4.7(3)
N1 C8 C9 N2 34.5(2)
N1 C8 C9 C17 -83.89(19)
N1 C8 C9 C18 155.32(16)
C1 C2 C3 C4 0.4(4)
C1 C6 C7 N1 -3.8(3)
P2 C35 C36 C37 -178.28(15)
P2 C35 C40 C39 177.19(15)
P2 C41 C42 C43 174.68(15)
P2 C41 C46 C45 -174.09(16)
N2 C10 C11 C12 176.52(19)
N2 C10 C11 C16 -2.8(3)
C2 C1 C6 C5 3.0(3)
C2 C1 C6 C7 -174.65(19)
C2 C3 C4 C5 1.3(3)
C3 C4 C5 C6 -0.9(3)
C4 C5 C6 C1 -1.3(3)
C4 C5 C6 C7 176.50(19)
C5 C6 C7 N1 178.55(18)
C6 C1 C2 C3 -2.6(3)
C7 N1 C8 C9 154.19(17)
C8 N1 C7 C6 168.51(17)
C9 N2 C10 C11 178.32(17)
C10 N2 C9 C8 157.31(16)
C10 N2 C9 C17 -82.9(2)
C10 N2 C9 C18 39.5(2)
C10 C11 C12 C13 -178.01(19)
C10 C11 C16 O2 -3.5(3)
C10 C11 C16 C15 178.08(18)
C11 C12 C13 C14 -0.7(3)
C12 C11 C16 O2 177.19(17)
C12 C11 C16 C15 -1.2(3)
C12 C13 C14 C15 -0.2(3)
C13 C14 C15 C16 0.3(3)
C14 C15 C16 O2 -178.08(17)
C14 C15 C16 C11 0.5(3)
C16 C11 C12 C13 1.4(3)
C19 P1 C21 C22 21.6(2)
C19 P1 C21 C26 -164.08(17)
C19 P1 C27 C28 82.2(2)
C19 P1 C27 C32 -97.9(2)
C21 P1 C19 C20 60.3(2)
C21 P1 C27 C28 -29.6(2)
C21 P1 C27 C32 150.21(18)
C21 C22 C23 C24 0.1(4)
C22 C21 C26 C25 0.4(3)
C22 C23 C24 C25 0.7(4)
C23 C24 C25 C26 -1.0(4)
C24 C25 C26 C21 0.5(4)
C26 C21 C22 C23 -0.7(3)
C27 P1 C19 C20 -49.2(3)
C27 P1 C21 C22 132.48(19)
C27 P1 C21 C26 -53.25(19)
C27 C28 C29 C30 -1.0(4)
C28 C27 C32 C31 3.0(4)
C28 C29 C30 C31 2.9(4)
C29 C30 C31 C32 -1.9(4)
C30 C31 C32 C27 -1.1(4)
C32 C27 C28 C29 -2.0(4)
C33 P2 C35 C36 -96.58(17)
C33 P2 C35 C40 84.27(16)
C33 P2 C41 C42 166.13(15)
C33 P2 C41 C46 -20.67(18)
C35 P2 C33 C34 46.53(18)
C35 P2 C41 C42 56.19(17)
C35 P2 C41 C46 -130.61(16)
C35 C36 C37 C38 0.9(3)
C36 C35 C40 C39 -2.0(3)
C36 C37 C38 C39 -1.5(3)
C37 C38 C39 C40 0.4(3)
C38 C39 C40 C35 1.4(3)
C40 C35 C36 C37 0.9(3)
C41 P2 C33 C34 -64.56(18)
C41 P2 C35 C36 15.15(18)
C41 P2 C35 C40 -163.99(15)
C41 C42 C43 C44 -0.8(3)
C42 C41 C46 C45 -0.9(3)
C42 C43 C44 C45 -0.2(3)
C43 C44 C45 C46 0.7(3)
C44 C45 C46 C41 -0.1(3)
C46 C41 C42 C43 1.3(3)
